data_1508583
loop_
_publ_author_name
'Yin, Qin'
'You, Shu-Li'

_publ_section_title
;
 Intramolecular alkene electrophilic bromination initiated
 ipso-bromocyclization for the synthesis of functionalized
 azaspirocyclohexadienones.
;
_journal_issue 13
_journal_name_full 'Organic letters'
_journal_page_first 3526
_journal_page_last 3529
_journal_paper_doi 10.1021/ol301531z
_journal_volume 14
_journal_year 2012
_chemical_formula_sum 'C23 H22 Br N O3 S'
_chemical_formula_weight 472.39
_chemical_name_systematic
; 
 ? 
;
_space_group_IT_number 61
_symmetry_cell_setting orthorhombic
_symmetry_space_group_name_Hall '-P 2ac 2ab'
_symmetry_space_group_name_H-M 'P b c a'
_atom_sites_solution_hydrogens geom
_atom_sites_solution_primary direct
_atom_sites_solution_secondary difmap
_audit_creation_method SHELXL-97
_cell_angle_alpha 90.00
_cell_angle_beta 90.00
_cell_angle_gamma 90.00
_cell_formula_units_Z 8
_cell_length_a 13.4194(12)
_cell_length_b 11.6002(10)
_cell_length_c 26.589(2)
_cell_measurement_reflns_used 6700
_cell_measurement_temperature 133(2)
_cell_measurement_theta_max 30.30
_cell_measurement_theta_min 2.44
_cell_volume 4139.0(6)
_computing_cell_refinement 'Bruker SAINT'
_computing_data_collection 'Bruker APEX2'
_computing_data_reduction 'Bruker SAINT'
_computing_molecular_graphics 'Bruker SHELXTL'
_computing_publication_material 'Bruker SHELXTL'
_computing_structure_refinement 'SHELXL-97 (Sheldrick, 2008)'
_computing_structure_solution 'SHELXS-97 (Sheldrick, 2008)'
_diffrn_ambient_temperature 133(2)
_diffrn_measured_fraction_theta_full 0.996
_diffrn_measured_fraction_theta_max 0.996
_diffrn_measurement_device_type 'Bruker APEX-II CCD'
_diffrn_measurement_method '\f and \w scans'
_diffrn_radiation_monochromator graphite
_diffrn_radiation_source 'fine-focus sealed tube'
_diffrn_radiation_type MoK\a
_diffrn_radiation_wavelength 0.71073
_diffrn_reflns_av_R_equivalents 0.0456
_diffrn_reflns_av_sigmaI/netI 0.0300
_diffrn_reflns_limit_h_max 10
_diffrn_reflns_limit_h_min -16
_diffrn_reflns_limit_k_max 14
_diffrn_reflns_limit_k_min -14
_diffrn_reflns_limit_l_max 32
_diffrn_reflns_limit_l_min -32
_diffrn_reflns_number 26348
_diffrn_reflns_theta_full 26.00
_diffrn_reflns_theta_max 26.00
_diffrn_reflns_theta_min 1.53
_exptl_absorpt_coefficient_mu 2.112
_exptl_absorpt_correction_T_max 0.8492
_exptl_absorpt_correction_T_min 0.5699
_exptl_absorpt_correction_type multi-scan
_exptl_absorpt_process_details sadabs
_exptl_crystal_colour colourless
_exptl_crystal_density_diffrn 1.516
_exptl_crystal_density_method 'not measured'
_exptl_crystal_description plate
_exptl_crystal_F_000 1936
_exptl_crystal_size_max 0.30
_exptl_crystal_size_mid 0.25
_exptl_crystal_size_min 0.08
_refine_diff_density_max 1.038
_refine_diff_density_min -0.310
_refine_diff_density_rms 0.063
_refine_ls_extinction_method none
_refine_ls_goodness_of_fit_ref 0.970
_refine_ls_hydrogen_treatment constr
_refine_ls_matrix_type full
_refine_ls_number_parameters 263
_refine_ls_number_reflns 4060
_refine_ls_number_restraints 0
_refine_ls_restrained_S_all 0.970
_refine_ls_R_factor_all 0.0427
_refine_ls_R_factor_gt 0.0294
_refine_ls_shift/su_max 0.013
_refine_ls_shift/su_mean 0.000
_refine_ls_structure_factor_coef Fsqd
_refine_ls_weighting_details 'calc w=1/[\s^2^(Fo^2^)+(0.0463P)^2^+2.6248P] where P=(Fo^2^+2Fc^2^)/3'
_refine_ls_weighting_scheme calc
_refine_ls_wR_factor_gt 0.0728
_refine_ls_wR_factor_ref 0.0798
_reflns_number_gt 3270
_reflns_number_total 4060
_reflns_threshold_expression >2sigma(I)
_cod_duplicate_entry 1507889
_cod_data_source_file ol301531z_si_002.cif
_cod_data_source_block dm11327
_cod_depositor_comments
;
The following automatic conversions were performed:

'_symmetry_cell_setting' value 'Orthorhombic' changed to
'orthorhombic' according to
/home/saulius/struct/CIF-dictionaries/cif_core.dic dictionary named
'cif_core.dic' version 2.4.2 from 2011-04-26.

Automatic conversion script
Id: cif_fix_values 1891 2012-01-12 08:04:46Z andrius 
;
_cod_original_sg_symbol_H-M Pbca
_cod_database_code 1508583

loop_
_symmetry_equiv_pos_as_xyz
'x, y, z'
'x+1/2, -y+1/2, -z'
'-x, y+1/2, -z+1/2'
'-x+1/2, -y, z+1/2'
'-x, -y, -z'
'-x-1/2, y-1/2, z'
'x, -y-1/2, z-1/2'
'x-1/2, y, -z-1/2'

loop_
_atom_site_label
_atom_site_type_symbol
_atom_site_fract_x
_atom_site_fract_y
_atom_site_fract_z
_atom_site_U_iso_or_equiv
_atom_site_adp_type
_atom_site_occupancy
_atom_site_symmetry_multiplicity
_atom_site_calc_flag
_atom_site_refinement_flags
Br1 Br 0.478169(19) -0.093747(19) 0.649332(9) 0.02171(9) Uani 1 1 d .
N1 N 0.32381(16) 0.15021(16) 0.73118(7) 0.0223(5) Uani 1 1 d .
O1 O 0.33930(16) 0.57718(15) 0.59766(7) 0.0361(5) Uani 1 1 d .
S1 S 0.22747(5) 0.14630(5) 0.76778(2) 0.02003(14) Uani 1 1 d .
O2 O 0.18818(14) 0.26119(14) 0.76900(6) 0.0270(4) Uani 1 1 d .
O3 O 0.16596(14) 0.05264(15) 0.75153(6) 0.0283(4) Uani 1 1 d .
C1 C 0.37846(19) 0.0432(2) 0.72018(9) 0.0205(5) Uani 1 1 d .
H1A H 0.3366 -0.0249 0.7277 0.025 Uiso 1 1 calc R
H1B H 0.4400 0.0388 0.7406 0.025 Uiso 1 1 calc R
C2 C 0.40367(18) 0.04780(19) 0.66457(8) 0.0162(5) Uani 1 1 d .
H2 H 0.3403 0.0477 0.6448 0.019 Uiso 1 1 calc R
C3 C 0.46475(17) 0.15394(19) 0.64996(8) 0.0156(5) Uani 1 1 d .
H3 H 0.5292 0.1494 0.6687 0.019 Uiso 1 1 calc R
C4 C 0.41010(18) 0.26718(19) 0.66802(8) 0.0171(5) Uani 1 1 d .
C5 C 0.38419(19) 0.25376(19) 0.72465(8) 0.0196(5) Uani 1 1 d .
H5A H 0.4461 0.2474 0.7447 0.024 Uiso 1 1 calc R
H5B H 0.3468 0.3222 0.7365 0.024 Uiso 1 1 calc R
C6 C 0.47996(18) 0.3674(2) 0.66451(9) 0.0186(5) Uani 1 1 d .
H6 H 0.5442 0.3596 0.6791 0.022 Uiso 1 1 calc R
C7 C 0.45771(19) 0.4669(2) 0.64215(9) 0.0217(5) Uani 1 1 d .
H7 H 0.5048 0.5281 0.6429 0.026 Uiso 1 1 calc R
C8 C 0.3628(2) 0.4840(2) 0.61655(9) 0.0232(5) Uani 1 1 d .
C9 C 0.29546(19) 0.3845(2) 0.61490(9) 0.0217(5) Uani 1 1 d .
H9 H 0.2353 0.3902 0.5962 0.026 Uiso 1 1 calc R
C10 C 0.31582(18) 0.2866(2) 0.63871(8) 0.0193(5) Uani 1 1 d .
H10 H 0.2684 0.2259 0.6371 0.023 Uiso 1 1 calc R
C11 C 0.49026(17) 0.16080(19) 0.59424(8) 0.0161(5) Uani 1 1 d .
C12 C 0.58280(19) 0.2028(2) 0.57994(9) 0.0222(5) Uani 1 1 d .
H12 H 0.6293 0.2256 0.6050 0.027 Uiso 1 1 calc R
C13 C 0.6082(2) 0.2118(2) 0.52941(9) 0.0280(6) Uani 1 1 d .
H13 H 0.6715 0.2417 0.5201 0.034 Uiso 1 1 calc R
C14 C 0.5417(2) 0.1776(2) 0.49265(9) 0.0287(6) Uani 1 1 d .
H14 H 0.5591 0.1836 0.4581 0.034 Uiso 1 1 calc R
C15 C 0.4503(2) 0.1347(2) 0.50636(9) 0.0270(6) Uani 1 1 d .
H15 H 0.4049 0.1101 0.4812 0.032 Uiso 1 1 calc R
C16 C 0.4236(2) 0.1270(2) 0.55682(9) 0.0219(5) Uani 1 1 d .
H16 H 0.3597 0.0986 0.5658 0.026 Uiso 1 1 calc R
C17 C 0.27041(18) 0.11261(19) 0.82879(8) 0.0183(5) Uani 1 1 d .
C18 C 0.32492(19) 0.1937(2) 0.85548(9) 0.0213(5) Uani 1 1 d .
H18 H 0.3418 0.2653 0.8404 0.026 Uiso 1 1 calc R
C19 C 0.35445(19) 0.1695(2) 0.90409(9) 0.0252(5) Uani 1 1 d .
H19 H 0.3924 0.2248 0.9222 0.030 Uiso 1 1 calc R
C20 C 0.3296(2) 0.0656(2) 0.92700(9) 0.0241(5) Uani 1 1 d .
C21 C 0.2768(2) -0.0154(2) 0.89909(9) 0.0255(6) Uani 1 1 d .
H21 H 0.2608 -0.0877 0.9138 0.031 Uiso 1 1 calc R
C22 C 0.24725(19) 0.0074(2) 0.85014(8) 0.0228(5) Uani 1 1 d .
H22 H 0.2114 -0.0487 0.8315 0.027 Uiso 1 1 calc R
C23 C 0.3597(3) 0.0406(3) 0.98042(10) 0.0416(7) Uani 1 1 d .
H23A H 0.3008 0.0182 0.9999 0.062 Uiso 1 1 calc R
H23B H 0.3895 0.1097 0.9953 0.062 Uiso 1 1 calc R
H23C H 0.4083 -0.0224 0.9809 0.062 Uiso 1 1 calc R

loop_
_atom_site_aniso_label
_atom_site_aniso_U_11
_atom_site_aniso_U_22
_atom_site_aniso_U_33
_atom_site_aniso_U_23
_atom_site_aniso_U_13
_atom_site_aniso_U_12
Br1 0.02430(15) 0.01763(13) 0.02319(14) -0.00242(9) 0.00049(10) 0.00574(10)
N1 0.0308(12) 0.0140(9) 0.0220(10) -0.0012(8) 0.0115(9) -0.0011(9)
O1 0.0466(13) 0.0229(10) 0.0386(11) 0.0074(8) 0.0031(9) 0.0108(9)
S1 0.0204(3) 0.0213(3) 0.0184(3) -0.0012(2) 0.0039(2) -0.0006(2)
O2 0.0289(10) 0.0264(9) 0.0257(9) 0.0026(7) 0.0057(8) 0.0067(8)
O3 0.0278(11) 0.0330(9) 0.0242(9) -0.0021(8) -0.0018(8) -0.0096(8)
C1 0.0241(14) 0.0166(11) 0.0209(12) 0.0007(9) 0.0051(10) 0.0014(10)
C2 0.0162(12) 0.0151(10) 0.0174(11) -0.0036(9) 0.0014(9) 0.0035(9)
C3 0.0157(13) 0.0155(11) 0.0156(11) -0.0002(8) 0.0000(9) 0.0000(9)
C4 0.0197(13) 0.0160(11) 0.0155(11) 0.0002(9) 0.0004(9) -0.0012(9)
C5 0.0266(14) 0.0156(11) 0.0167(11) -0.0010(9) 0.0040(10) -0.0024(10)
C6 0.0167(13) 0.0209(12) 0.0183(11) -0.0021(9) 0.0019(9) 0.0002(10)
C7 0.0210(14) 0.0186(12) 0.0256(13) -0.0005(9) 0.0073(10) -0.0027(10)
C8 0.0305(15) 0.0193(12) 0.0199(12) -0.0003(9) 0.0073(10) 0.0050(10)
C9 0.0185(13) 0.0284(13) 0.0181(11) -0.0042(9) -0.0005(10) 0.0056(10)
C10 0.0164(13) 0.0198(11) 0.0217(12) -0.0042(9) 0.0021(10) -0.0006(10)
C11 0.0176(12) 0.0154(11) 0.0154(11) 0.0006(8) -0.0004(9) 0.0051(9)
C12 0.0172(14) 0.0285(13) 0.0208(12) 0.0012(10) 0.0006(10) 0.0044(10)
C13 0.0234(15) 0.0363(15) 0.0244(13) 0.0046(11) 0.0083(11) 0.0041(12)
C14 0.0415(18) 0.0292(13) 0.0152(11) 0.0012(10) 0.0056(11) 0.0107(12)
C15 0.0382(16) 0.0247(13) 0.0182(12) -0.0007(10) -0.0068(11) 0.0019(12)
C16 0.0255(15) 0.0210(12) 0.0193(12) 0.0001(9) -0.0024(10) 0.0001(10)
C17 0.0164(13) 0.0204(12) 0.0180(11) -0.0031(9) 0.0049(9) 0.0009(10)
C18 0.0199(13) 0.0163(11) 0.0278(13) -0.0031(9) 0.0041(10) 0.0001(10)
C19 0.0224(14) 0.0236(13) 0.0295(13) -0.0084(10) -0.0018(11) 0.0010(11)
C20 0.0239(14) 0.0291(13) 0.0192(12) -0.0009(10) 0.0015(10) 0.0062(11)
C21 0.0291(15) 0.0219(12) 0.0256(13) 0.0050(10) 0.0049(11) -0.0020(11)
C22 0.0245(14) 0.0213(12) 0.0226(12) -0.0036(9) 0.0027(10) -0.0059(10)
C23 0.050(2) 0.0474(18) 0.0271(15) 0.0001(13) -0.0103(14) 0.0046(15)

loop_
_atom_type_symbol
_atom_type_description
_atom_type_scat_dispersion_real
_atom_type_scat_dispersion_imag
_atom_type_scat_source
C C 0.0033 0.0016 'International Tables Vol C Tables 4.2.6.8 and 6.1.1.4'
H H 0.0000 0.0000 'International Tables Vol C Tables 4.2.6.8 and 6.1.1.4'
N N 0.0061 0.0033 'International Tables Vol C Tables 4.2.6.8 and 6.1.1.4'
O O 0.0106 0.0060 'International Tables Vol C Tables 4.2.6.8 and 6.1.1.4'
S S 0.1246 0.1234 'International Tables Vol C Tables 4.2.6.8 and 6.1.1.4'
Br Br -0.2901 2.4595 'International Tables Vol C Tables 4.2.6.8 and 6.1.1.4'

loop_
_geom_angle_atom_site_label_1
_geom_angle_atom_site_label_2
_geom_angle_atom_site_label_3
_geom_angle
C5 N1 C1 113.19(19)
C5 N1 S1 122.55(15)
C1 N1 S1 119.62(15)
O3 S1 O2 120.03(12)
O3 S1 N1 107.48(10)
O2 S1 N1 106.34(10)
O3 S1 C17 107.31(11)
O2 S1 C17 107.77(10)
N1 S1 C17 107.33(11)
N1 C1 C2 106.00(18)
N1 C1 H1A 110.5
C2 C1 H1A 110.5
N1 C1 H1B 110.5
C2 C1 H1B 110.5
H1A C1 H1B 108.7
C1 C2 C3 113.27(18)
C1 C2 Br1 106.58(15)
C3 C2 Br1 110.35(15)
C1 C2 H2 108.8
C3 C2 H2 108.8
Br1 C2 H2 108.8
C11 C3 C2 114.20(18)
C11 C3 C4 110.91(18)
C2 C3 C4 110.09(18)
C11 C3 H3 107.1
C2 C3 H3 107.1
C4 C3 H3 107.1
C6 C4 C10 112.22(19)
C6 C4 C5 106.17(18)
C10 C4 C5 109.2(2)
C6 C4 C3 109.66(19)
C10 C4 C3 110.98(18)
C5 C4 C3 108.39(17)
N1 C5 C4 108.80(18)
N1 C5 H5A 109.9
C4 C5 H5A 109.9
N1 C5 H5B 109.9
C4 C5 H5B 109.9
H5A C5 H5B 108.3
C7 C6 C4 124.1(2)
C7 C6 H6 117.9
C4 C6 H6 117.9
C6 C7 C8 121.5(2)
C6 C7 H7 119.3
C8 C7 H7 119.3
O1 C8 C7 122.2(2)
O1 C8 C9 121.3(2)
C7 C8 C9 116.4(2)
C10 C9 C8 122.1(2)
C10 C9 H9 118.9
C8 C9 H9 118.9
C9 C10 C4 123.3(2)
C9 C10 H10 118.4
C4 C10 H10 118.4
C12 C11 C16 118.5(2)
C12 C11 C3 119.1(2)
C16 C11 C3 122.4(2)
C11 C12 C13 120.8(2)
C11 C12 H12 119.6
C13 C12 H12 119.6
C14 C13 C12 120.2(3)
C14 C13 H13 119.9
C12 C13 H13 119.9
C15 C14 C13 119.6(2)
C15 C14 H14 120.2
C13 C14 H14 120.2
C14 C15 C16 120.6(2)
C14 C15 H15 119.7
C16 C15 H15 119.7
C15 C16 C11 120.3(2)
C15 C16 H16 119.8
C11 C16 H16 119.8
C22 C17 C18 120.5(2)
C22 C17 S1 119.99(18)
C18 C17 S1 119.49(18)
C19 C18 C17 119.5(2)
C19 C18 H18 120.2
C17 C18 H18 120.2
C18 C19 C20 121.1(2)
C18 C19 H19 119.4
C20 C19 H19 119.4
C21 C20 C19 118.3(2)
C21 C20 C23 120.7(2)
C19 C20 C23 121.0(2)
C22 C21 C20 121.2(2)
C22 C21 H21 119.4
C20 C21 H21 119.4
C17 C22 C21 119.4(2)
C17 C22 H22 120.3
C21 C22 H22 120.3
C20 C23 H23A 109.5
C20 C23 H23B 109.5
H23A C23 H23B 109.5
C20 C23 H23C 109.5
H23A C23 H23C 109.5
H23B C23 H23C 109.5

loop_
_geom_bond_atom_site_label_1
_geom_bond_atom_site_label_2
_geom_bond_distance
Br1 C2 1.965(2)
N1 C5 1.459(3)
N1 C1 1.471(3)
N1 S1 1.619(2)
O1 C8 1.232(3)
S1 O3 1.4313(18)
S1 O2 1.4335(18)
S1 C17 1.765(2)
C1 C2 1.518(3)
C1 H1A 0.9900
C1 H1B 0.9900
C2 C3 1.529(3)
C2 H2 1.0000
C3 C11 1.522(3)
C3 C4 1.579(3)
C3 H3 1.0000
C4 C6 1.497(3)
C4 C10 1.503(3)
C4 C5 1.553(3)
C5 H5A 0.9900
C5 H5B 0.9900
C6 C7 1.332(3)
C6 H6 0.9500
C7 C8 1.458(4)
C7 H7 0.9500
C8 C9 1.467(3)
C9 C10 1.328(3)
C9 H9 0.9500
C10 H10 0.9500
C11 C12 1.387(3)
C11 C16 1.394(3)
C12 C13 1.390(3)
C12 H12 0.9500
C13 C14 1.382(4)
C13 H13 0.9500
C14 C15 1.373(4)
C14 H14 0.9500
C15 C16 1.391(3)
C15 H15 0.9500
C16 H16 0.9500
C17 C22 1.381(3)
C17 C18 1.387(3)
C18 C19 1.381(3)
C18 H18 0.9500
C19 C20 1.392(4)
C19 H19 0.9500
C20 C21 1.391(4)
C20 C23 1.505(3)
C21 C22 1.386(3)
C21 H21 0.9500
C22 H22 0.9500
C23 H23A 0.9800
C23 H23B 0.9800
C23 H23C 0.9800
